data_4071949
loop_
_publ_author_name
'Wu, Jincai'
'Chen, Yi-Zhen'
'Hung, Wen-Chou'
'Lin, Chu-Chieh'

_publ_section_title
;
 Preparation, Characterization, and Catalytic Studies of Magnesium
 Phenoxides: Highly Active Initiators for Ring-Opening Polymerization
 ofl-Lactide
;
_journal_issue 19
_journal_name_full Organometallics
_journal_page_first 4970
_journal_paper_doi 10.1021/om800482j
_journal_volume 27
_journal_year 2008
_chemical_formula_sum 'C54.5 H58 Mg O5 S'
_chemical_formula_weight 849.38
_chemical_name_systematic
; 
 ? 
;
_space_group_IT_number 2
_symmetry_cell_setting triclinic
_symmetry_space_group_name_Hall '-P 1'
_symmetry_space_group_name_H-M 'P -1'
_atom_sites_solution_hydrogens geom
_atom_sites_solution_primary direct
_atom_sites_solution_secondary difmap
_audit_creation_method SHELXL-97
_cell_angle_alpha 104.389(2)
_cell_angle_beta 116.6980(10)
_cell_angle_gamma 98.7810(10)
_cell_formula_units_Z 2
_cell_length_a 14.1759(11)
_cell_length_b 14.8279(12)
_cell_length_c 15.2796(11)
_cell_measurement_reflns_used 5469
_cell_measurement_temperature 293(2)
_cell_measurement_theta_max 25.588
_cell_measurement_theta_min 2.568
_cell_volume 2646.5(4)
_computing_cell_refinement 'Bruker SMART'
_computing_data_collection 'Bruker SMART'
_computing_data_reduction 'Bruker SHELXTL'
_computing_molecular_graphics 'Bruker SHELXTL'
_computing_publication_material 'Bruker SHELXTL'
_computing_structure_refinement 'SHELXL-97 (Sheldrick, 1997)'
_computing_structure_solution 'SHELXS-97 (Sheldrick, 1990)'
_diffrn_ambient_temperature 293(2)
_diffrn_measured_fraction_theta_full 0.982
_diffrn_measured_fraction_theta_max 0.982
_diffrn_measurement_device_type 'CCD area detector'
_diffrn_measurement_method 'phi and omega scans'
_diffrn_radiation_monochromator graphite
_diffrn_radiation_source 'fine-focus sealed tube'
_diffrn_radiation_type MoK\a
_diffrn_radiation_wavelength 0.71073
_diffrn_reflns_av_R_equivalents 0.0166
_diffrn_reflns_av_sigmaI/netI 0.0295
_diffrn_reflns_limit_h_max 17
_diffrn_reflns_limit_h_min -17
_diffrn_reflns_limit_k_max 17
_diffrn_reflns_limit_k_min -18
_diffrn_reflns_limit_l_max 13
_diffrn_reflns_limit_l_min -18
_diffrn_reflns_number 14433
_diffrn_reflns_theta_full 26.05
_diffrn_reflns_theta_max 26.05
_diffrn_reflns_theta_min 1.75
_exptl_absorpt_coefficient_mu 0.115
_exptl_absorpt_correction_T_max 1.000
_exptl_absorpt_correction_T_min 0.527
_exptl_absorpt_correction_type SADABS
_exptl_crystal_colour colorless
_exptl_crystal_density_diffrn 1.066
_exptl_crystal_density_method 'not measured'
_exptl_crystal_description block
_exptl_crystal_F_000 906
_exptl_crystal_size_max 0.32
_exptl_crystal_size_mid 0.28
_exptl_crystal_size_min 0.21
_refine_diff_density_max 0.672
_refine_diff_density_min -0.435
_refine_diff_density_rms 0.062
_refine_ls_extinction_method none
_refine_ls_goodness_of_fit_ref 1.480
_refine_ls_hydrogen_treatment mixed
_refine_ls_matrix_type full
_refine_ls_number_parameters 524
_refine_ls_number_reflns 10261
_refine_ls_number_restraints 0
_refine_ls_restrained_S_all 1.480
_refine_ls_R_factor_all 0.1113
_refine_ls_R_factor_gt 0.0818
_refine_ls_shift/su_max 1.485
_refine_ls_shift/su_mean 0.057
_refine_ls_structure_factor_coef Fsqd
_refine_ls_weighting_details 'calc w=1/[\s^2^(Fo^2^)+(0.1200P)^2^+0.0000P] where P=(Fo^2^+2Fc^2^)/3'
_refine_ls_weighting_scheme calc
_refine_ls_wR_factor_gt 0.2469
_refine_ls_wR_factor_ref 0.2706
_reflns_number_gt 6718
_reflns_number_total 10261
_reflns_threshold_expression >2sigma(I)
_cod_data_source_file om800482j_si_005.cif
_cod_data_source_block wqy5m
_cod_depositor_comments
;
The following automatic conversions were performed:

'_symmetry_cell_setting' value 'Triclinic' changed to 'triclinic'
according to /home/saulius/struct/CIF-dictionaries/cif_core.dic
dictionary named 'cif_core.dic' version 2.4.1 from 2010-06-29.

Automatic conversion script
Id: cif_fix_values 1715 2011-07-08 13:25:40Z adriana 
;
_cod_original_sg_symbol_H-M P-1
_cod_original_formula_sum 'C54.50 H58 Mg O5 S'
_cod_database_code 4071949

loop_
_symmetry_equiv_pos_as_xyz
'x, y, z'
'-x, -y, -z'

loop_
_atom_site_label
_atom_site_type_symbol
_atom_site_fract_x
_atom_site_fract_y
_atom_site_fract_z
_atom_site_U_iso_or_equiv
_atom_site_adp_type
_atom_site_occupancy
_atom_site_symmetry_multiplicity
_atom_site_calc_flag
_atom_site_refinement_flags
Mg1 Mg 0.39289(7) 0.44522(7) 0.41006(7) 0.0538(3) Uani 1 1 d .
S1 S 0.17331(6) 0.38082(6) 0.44441(6) 0.0599(3) Uani 1 1 d .
O1 O 0.32344(18) 0.39773(16) 0.26659(15) 0.0714(6) Uani 1 1 d .
O2 O 0.12415(17) 0.26722(14) 0.38239(15) 0.0601(5) Uani 1 1 d .
O3 O 0.27326(16) 0.41562(15) 0.44452(17) 0.0665(6) Uani 1 1 d .
O4 O 0.1807(2) 0.39950(19) 0.54308(17) 0.0804(7) Uani 1 1 d .
O5 O 0.48089(16) 0.58169(14) 0.49213(15) 0.0587(5) Uani 1 1 d .
C1 C 0.2769(2) 0.3369(2) 0.1678(2) 0.0530(7) Uani 1 1 d .
C2 C 0.3236(2) 0.3472(2) 0.1052(2) 0.0601(8) Uani 1 1 d .
C3 C 0.2682(3) 0.2805(2) 0.0022(2) 0.0638(8) Uani 1 1 d .
H3A H 0.2986 0.2868 -0.0394 0.077 Uiso 1 1 calc R
C4 C 0.1709(3) 0.2054(2) -0.0419(2) 0.0609(8) Uani 1 1 d .
C5 C 0.1290(2) 0.1981(2) 0.0233(2) 0.0569(7) Uani 1 1 d .
H5A H 0.0649 0.1476 -0.0029 0.068 Uiso 1 1 calc R
C6 C 0.1780(2) 0.2622(2) 0.1251(2) 0.0492(6) Uani 1 1 d .
C7 C 0.1308(2) 0.2513(2) 0.1953(2) 0.0544(7) Uani 1 1 d .
H7A H 0.1430 0.3174 0.2394 0.065 Uiso 1 1 calc R
C8 C 0.1913(2) 0.2000(2) 0.2689(2) 0.0512(6) Uani 1 1 d .
C9 C 0.2472(3) 0.1397(2) 0.2444(2) 0.0573(7) Uani 1 1 d .
H9A H 0.2538 0.1363 0.1859 0.069 Uiso 1 1 calc R
C10 C 0.2937(3) 0.0842(2) 0.3015(2) 0.0592(7) Uani 1 1 d .
C11 C 0.2815(3) 0.0907(2) 0.3885(2) 0.0649(8) Uani 1 1 d .
H11A H 0.3115 0.0528 0.4275 0.078 Uiso 1 1 calc R
C12 C 0.2279(3) 0.1499(2) 0.4205(2) 0.0588(7) Uani 1 1 d .
C13 C 0.1861(2) 0.2060(2) 0.3595(2) 0.0532(7) Uani 1 1 d .
C14 C 0.0695(3) 0.4229(2) 0.3681(2) 0.0611(8) Uani 1 1 d .
C15 C -0.0229(3) 0.4141(3) 0.3774(3) 0.0790(10) Uani 1 1 d .
H15A H -0.0297 0.3850 0.4226 0.095 Uiso 1 1 calc R
C16 C -0.1054(3) 0.4483(3) 0.3197(4) 0.0946(12) Uani 1 1 d .
H16A H -0.1687 0.4409 0.3252 0.113 Uiso 1 1 calc R
C17 C -0.0968(3) 0.4935(3) 0.2538(4) 0.0918(12) Uani 1 1 d .
C18 C -0.0015(4) 0.5036(3) 0.2465(3) 0.0912(11) Uani 1 1 d .
H18A H 0.0057 0.5347 0.2030 0.109 Uiso 1 1 calc R
C19 C 0.0816(3) 0.4689(3) 0.3018(3) 0.0774(10) Uani 1 1 d .
H19A H 0.1445 0.4755 0.2957 0.093 Uiso 1 1 calc R
C20 C 0.4320(3) 0.4260(3) 0.1480(3) 0.0870(12) Uani 1 1 d .
C21 C 0.4198(5) 0.5252(4) 0.1835(4) 0.134(2) Uani 1 1 d .
H21A H 0.3992 0.5297 0.2359 0.200 Uiso 1 1 calc R
H21B H 0.3634 0.5350 0.1246 0.200 Uiso 1 1 calc R
H21C H 0.4890 0.5745 0.2126 0.200 Uiso 1 1 calc R
C22 C 0.4654(4) 0.4240(4) 0.0643(4) 0.1236(19) Uani 1 1 d .
H22A H 0.4743 0.3616 0.0395 0.185 Uiso 1 1 calc R
H22B H 0.5340 0.4746 0.0947 0.185 Uiso 1 1 calc R
H22C H 0.4085 0.4347 0.0066 0.185 Uiso 1 1 calc R
C23 C 0.5266(3) 0.4140(5) 0.2391(4) 0.131(2) Uani 1 1 d .
H23A H 0.5086 0.4150 0.2928 0.197 Uiso 1 1 calc R
H23B H 0.5927 0.4667 0.2670 0.197 Uiso 1 1 calc R
H23C H 0.5385 0.3529 0.2154 0.197 Uiso 1 1 calc R
C24 C 0.1155(3) 0.1329(3) -0.1536(3) 0.0809(10) Uani 1 1 d .
C25 C 0.1296(17) 0.0422(7) -0.1538(7) 0.399(12) Uani 1 1 d .
H25A H 0.0950 -0.0022 -0.2249 0.599 Uiso 1 1 calc R
H25B H 0.0961 0.0173 -0.1187 0.599 Uiso 1 1 calc R
H25C H 0.2073 0.0489 -0.1179 0.599 Uiso 1 1 calc R
C26 C 0.1563(12) 0.1560(9) -0.2131(6) 0.404(12) Uani 1 1 d .
H26A H 0.1165 0.1062 -0.2818 0.606 Uiso 1 1 calc R
H26B H 0.2335 0.1605 -0.1807 0.606 Uiso 1 1 calc R
H26C H 0.1479 0.2177 -0.2188 0.606 Uiso 1 1 calc R
C27 C 0.0039(7) 0.1150(14) -0.2075(6) 0.430(15) Uani 1 1 d .
H27A H -0.0264 0.0707 -0.2779 0.645 Uiso 1 1 calc R
H27B H -0.0125 0.1752 -0.2091 0.645 Uiso 1 1 calc R
H27C H -0.0283 0.0864 -0.1735 0.645 Uiso 1 1 calc R
C28 C 0.3519(3) 0.0162(3) 0.2678(3) 0.0787(10) Uani 1 1 d .
C29 C 0.4188(10) -0.0196(9) 0.3511(8) 0.303(8) Uani 1 1 d .
H29A H 0.4543 -0.0611 0.3267 0.454 Uiso 1 1 calc R
H29B H 0.3711 -0.0560 0.3677 0.454 Uiso 1 1 calc R
H29C H 0.4740 0.0351 0.4128 0.454 Uiso 1 1 calc R
C30 C 0.2721(7) -0.0648(7) 0.1753(9) 0.331(9) Uani 1 1 d .
H30A H 0.2304 -0.0415 0.1209 0.497 Uiso 1 1 calc R
H30B H 0.2228 -0.1017 0.1898 0.497 Uiso 1 1 calc R
H30C H 0.3092 -0.1057 0.1527 0.497 Uiso 1 1 calc R
C31 C 0.4295(11) 0.0662(7) 0.2445(12) 0.309(8) Uani 1 1 d .
H31A H 0.3910 0.0923 0.1916 0.464 Uiso 1 1 calc R
H31B H 0.4612 0.0208 0.2194 0.464 Uiso 1 1 calc R
H31C H 0.4874 0.1186 0.3070 0.464 Uiso 1 1 calc R
C32 C 0.2147(3) 0.1468(3) 0.5154(3) 0.0755(10) Uani 1 1 d .
C33 C 0.2337(5) 0.0543(3) 0.5384(4) 0.1178(17) Uani 1 1 d .
H33A H 0.1774 -0.0023 0.4799 0.177 Uiso 1 1 calc R
H33B H 0.2303 0.0558 0.6001 0.177 Uiso 1 1 calc R
H33C H 0.3053 0.0513 0.5498 0.177 Uiso 1 1 calc R
C34 C 0.3058(4) 0.2366(3) 0.6130(3) 0.1010(13) Uani 1 1 d .
H34A H 0.2992 0.2372 0.6729 0.152 Uiso 1 1 calc R
H34B H 0.2969 0.2956 0.5998 0.152 Uiso 1 1 calc R
H34C H 0.3777 0.2324 0.6265 0.152 Uiso 1 1 calc R
C35 C 0.0997(4) 0.1486(3) 0.4977(3) 0.0999(14) Uani 1 1 d .
H35A H 0.0440 0.0936 0.4367 0.150 Uiso 1 1 calc R
H35B H 0.0876 0.2081 0.4876 0.150 Uiso 1 1 calc R
H35C H 0.0956 0.1452 0.5579 0.150 Uiso 1 1 calc R
C36 C 0.0058(3) 0.1993(3) 0.1343(3) 0.0770(10) Uani 1 1 d .
H36A H -0.0190 0.1955 0.1826 0.115 Uiso 1 1 calc R
H36B H -0.0096 0.1345 0.0888 0.115 Uiso 1 1 calc R
H36C H -0.0323 0.2352 0.0931 0.115 Uiso 1 1 calc R
C37 C -0.1888(5) 0.5321(5) 0.1923(5) 0.144(2) Uani 1 1 d .
H37A H -0.2465 0.5197 0.2084 0.216 Uiso 1 1 calc R
H37B H -0.2184 0.4999 0.1185 0.216 Uiso 1 1 calc R
H37C H -0.1595 0.6012 0.2112 0.216 Uiso 1 1 calc R
C38 C 0.4686(3) 0.6697(2) 0.4762(3) 0.0799(10) Uani 1 1 d .
H38A H 0.4661 0.6669 0.4111 0.096 Uiso 1 1 calc R
H38B H 0.5335 0.7231 0.5326 0.096 Uiso 1 1 calc R
C39 C 0.3678(3) 0.6919(2) 0.4719(3) 0.0710(9) Uani 1 1 d .
C40 C 0.3114(4) 0.7361(4) 0.4045(4) 0.1169(16) Uani 1 1 d .
H40A H 0.3342 0.7491 0.3594 0.140 Uiso 1 1 calc R
C41 C 0.2219(6) 0.7612(6) 0.4030(7) 0.168(3) Uani 1 1 d .
H41A H 0.1845 0.7906 0.3564 0.202 Uiso 1 1 calc R
C42 C 0.1866(5) 0.7442(5) 0.4676(7) 0.145(2) Uani 1 1 d .
H42A H 0.1264 0.7625 0.4667 0.175 Uiso 1 1 calc R
C43 C 0.2404(5) 0.7002(4) 0.5335(5) 0.1289(19) Uani 1 1 d .
H43A H 0.2165 0.6875 0.5780 0.155 Uiso 1 1 calc R
C44 C 0.3309(4) 0.6737(3) 0.5361(4) 0.0976(13) Uani 1 1 d .
H44A H 0.3668 0.6431 0.5820 0.117 Uiso 1 1 calc R
C45 C 0.4272(12) 0.7607(10) 1.0966(11) 0.252(5) Uiso 1 1 d .
C46 C 0.3990(17) 0.7766(14) 1.0067(16) 0.176(5) Uiso 0.50 1 d P
C47 C 0.2876(8) 0.7638(7) 0.9315(7) 0.179(3) Uiso 1 1 d .
C48 C 0.2596(18) 0.8127(15) 0.8475(16) 0.204(7) Uiso 0.50 1 d P
C49 C 0.3395(15) 0.8547(11) 0.8400(12) 0.285(6) Uiso 1 1 d .
C50 C 0.448(2) 0.8597(18) 0.907(2) 0.245(9) Uiso 0.50 1 d P
C51 C 0.4749(11) 0.8482(9) 1.0135(10) 0.227(4) Uiso 1 1 d .
C52 C 0.3640(15) 0.8215(12) 0.9306(13) 0.158(5) Uiso 0.50 1 d P
C53 C 0.3223(13) 0.7250(10) 1.0161(12) 0.144(4) Uiso 0.50 1 d P
C54 C 0.5041(14) 0.8265(12) 1.1064(13) 0.158(5) Uiso 0.50 1 d P
C55 C 0.1042(13) 0.6476(10) 0.0949(11) 0.255(5) Uiso 1 1 d .
C56 C 0.0046(16) 0.6169(13) 0.0352(13) 0.140(4) Uiso 0.50 1 d P
C57 C -0.0568(13) 0.5556(11) -0.0183(11) 0.100(3) Uiso 0.50 1 d P
C58 C 0.0439(13) 0.5607(10) 0.0332(11) 0.136(4) Uiso 0.50 1 d P
C59 C 0.0961(11) 0.4873(12) 0.0486(10) 0.101(3) Uiso 0.50 1 d P
C60 C 0.1376(15) 0.5524(15) 0.0943(14) 0.164(5) Uiso 0.50 1 d P

loop_
_atom_site_aniso_label
_atom_site_aniso_U_11
_atom_site_aniso_U_22
_atom_site_aniso_U_33
_atom_site_aniso_U_23
_atom_site_aniso_U_13
_atom_site_aniso_U_12
Mg1 0.0459(5) 0.0564(6) 0.0431(5) 0.0100(4) 0.0168(4) 0.0068(4)
S1 0.0583(5) 0.0653(5) 0.0511(4) 0.0083(3) 0.0322(4) 0.0130(3)
O1 0.0675(13) 0.0776(14) 0.0415(11) 0.0100(10) 0.0188(10) -0.0005(11)
O2 0.0619(12) 0.0620(12) 0.0586(12) 0.0130(10) 0.0392(10) 0.0106(10)
O3 0.0525(12) 0.0680(13) 0.0651(13) 0.0069(10) 0.0312(10) 0.0075(10)
O4 0.0903(17) 0.0938(17) 0.0569(13) 0.0126(12) 0.0448(13) 0.0275(14)
O5 0.0530(11) 0.0532(11) 0.0560(12) 0.0139(9) 0.0205(9) 0.0134(9)
C1 0.0507(15) 0.0586(16) 0.0401(14) 0.0190(12) 0.0169(12) 0.0104(13)
C2 0.0517(16) 0.0724(19) 0.0513(17) 0.0284(15) 0.0222(14) 0.0091(14)
C3 0.0629(18) 0.084(2) 0.0499(17) 0.0310(16) 0.0318(15) 0.0139(16)
C4 0.0677(19) 0.0679(19) 0.0449(16) 0.0193(14) 0.0297(15) 0.0134(15)
C5 0.0572(17) 0.0586(17) 0.0454(15) 0.0164(13) 0.0230(13) 0.0069(13)
C6 0.0516(15) 0.0550(15) 0.0410(14) 0.0198(12) 0.0228(12) 0.0143(12)
C7 0.0536(16) 0.0619(17) 0.0457(15) 0.0167(13) 0.0263(13) 0.0134(13)
C8 0.0559(16) 0.0542(15) 0.0419(14) 0.0148(12) 0.0275(13) 0.0086(13)
C9 0.0685(18) 0.0570(17) 0.0485(16) 0.0160(13) 0.0347(15) 0.0132(14)
C10 0.0655(18) 0.0564(17) 0.0548(17) 0.0184(14) 0.0314(15) 0.0167(14)
C11 0.081(2) 0.0592(18) 0.0540(18) 0.0245(14) 0.0328(16) 0.0196(16)
C12 0.0685(18) 0.0597(17) 0.0414(15) 0.0165(13) 0.0276(14) 0.0059(14)
C13 0.0559(16) 0.0537(16) 0.0472(15) 0.0111(13) 0.0304(13) 0.0076(13)
C14 0.0582(17) 0.0600(17) 0.0588(18) 0.0069(14) 0.0335(15) 0.0140(14)
C15 0.072(2) 0.089(2) 0.084(2) 0.023(2) 0.051(2) 0.0255(19)
C16 0.070(2) 0.113(3) 0.105(3) 0.029(3) 0.051(2) 0.036(2)
C17 0.080(3) 0.093(3) 0.097(3) 0.025(2) 0.041(2) 0.041(2)
C18 0.092(3) 0.091(3) 0.098(3) 0.043(2) 0.047(2) 0.038(2)
C19 0.071(2) 0.084(2) 0.086(3) 0.033(2) 0.044(2) 0.0261(19)
C20 0.068(2) 0.101(3) 0.063(2) 0.033(2) 0.0200(18) -0.0132(19)
C21 0.121(4) 0.107(4) 0.119(4) 0.033(3) 0.045(3) -0.036(3)
C22 0.082(3) 0.175(5) 0.094(3) 0.057(3) 0.042(2) -0.018(3)
C23 0.054(2) 0.225(6) 0.089(3) 0.078(4) 0.018(2) 0.002(3)
C24 0.088(3) 0.084(2) 0.0509(19) 0.0069(17) 0.0362(19) 0.002(2)
C25 0.80(3) 0.146(7) 0.102(6) -0.012(5) 0.139(12) 0.157(13)
C26 0.50(2) 0.372(14) 0.106(5) -0.102(7) 0.194(9) -0.263(14)
C27 0.142(7) 0.78(3) 0.075(4) -0.148(11) -0.018(5) 0.134(13)
C28 0.101(3) 0.071(2) 0.081(2) 0.0284(19) 0.055(2) 0.039(2)
C29 0.471(18) 0.471(18) 0.261(11) 0.260(12) 0.268(13) 0.423(17)
C30 0.159(7) 0.235(10) 0.337(13) -0.168(10) 0.050(8) 0.082(7)
C31 0.437(17) 0.267(11) 0.65(2) 0.295(14) 0.493(19) 0.271(12)
C32 0.099(3) 0.076(2) 0.0508(18) 0.0222(16) 0.0418(19) 0.0160(19)
C33 0.201(5) 0.109(3) 0.098(3) 0.067(3) 0.102(4) 0.052(4)
C34 0.116(3) 0.115(3) 0.0427(19) 0.019(2) 0.029(2) 0.011(3)
C35 0.110(3) 0.123(3) 0.078(3) 0.036(2) 0.066(3) 0.008(3)
C36 0.0531(18) 0.113(3) 0.065(2) 0.037(2) 0.0309(16) 0.0141(18)
C37 0.115(4) 0.153(5) 0.171(6) 0.073(4) 0.057(4) 0.082(4)
C38 0.082(2) 0.061(2) 0.106(3) 0.036(2) 0.053(2) 0.0215(18)
C39 0.073(2) 0.0549(18) 0.073(2) 0.0226(16) 0.0279(18) 0.0189(16)
C40 0.121(4) 0.136(4) 0.126(4) 0.086(4) 0.060(3) 0.068(3)
C41 0.145(6) 0.200(7) 0.222(8) 0.142(7) 0.089(6) 0.116(6)
C42 0.129(5) 0.125(5) 0.219(8) 0.070(5) 0.103(5) 0.072(4)
C43 0.131(4) 0.133(5) 0.172(6) 0.061(4) 0.108(4) 0.061(4)
C44 0.100(3) 0.109(3) 0.105(3) 0.053(3) 0.057(3) 0.046(3)

loop_
_atom_type_symbol
_atom_type_description
_atom_type_scat_dispersion_real
_atom_type_scat_dispersion_imag
_atom_type_scat_source
C C 0.0033 0.0016 'International Tables Vol C Tables 4.2.6.8 and 6.1.1.4'
H H 0.0000 0.0000 'International Tables Vol C Tables 4.2.6.8 and 6.1.1.4'
O O 0.0106 0.0060 'International Tables Vol C Tables 4.2.6.8 and 6.1.1.4'
Mg Mg 0.0486 0.0363 'International Tables Vol C Tables 4.2.6.8 and 6.1.1.4'
S S 0.1246 0.1234 'International Tables Vol C Tables 4.2.6.8 and 6.1.1.4'

loop_
_geom_angle_atom_site_label_1
_geom_angle_atom_site_label_2
_geom_angle_atom_site_label_3
_geom_angle
_geom_angle_site_symmetry_1
_geom_angle_site_symmetry_3
O1 Mg1 O5 127.73(11) . 2_666
O1 Mg1 O5 121.45(10) . .
O5 Mg1 O5 84.65(9) 2_666 .
O1 Mg1 O3 105.91(10) . .
O5 Mg1 O3 106.92(10) 2_666 .
O5 Mg1 O3 107.93(9) . .
O1 Mg1 Mg1 140.03(9) . 2_666
O5 Mg1 Mg1 42.60(6) 2_666 2_666
O5 Mg1 Mg1 42.05(6) . 2_666
O3 Mg1 Mg1 113.90(8) . 2_666
O4 S1 O3 117.26(14) . .
O4 S1 O2 108.29(13) . .
O3 S1 O2 108.46(11) . .
O4 S1 C14 108.70(14) . .
O3 S1 C14 111.06(14) . .
O2 S1 C14 101.94(13) . .
C1 O1 Mg1 161.6(2) . .
C13 O2 S1 124.40(17) . .
S1 O3 Mg1 166.99(15) . .
C38 O5 Mg1 130.5(2) . 2_666
C38 O5 Mg1 133.2(2) . .
Mg1 O5 Mg1 95.35(9) 2_666 .
O1 C1 C6 118.8(2) . .
O1 C1 C2 121.6(3) . .
C6 C1 C2 119.6(3) . .
C3 C2 C1 117.4(3) . .
C3 C2 C20 120.7(3) . .
C1 C2 C20 121.9(3) . .
C4 C3 C2 124.3(3) . .
C3 C4 C5 115.9(3) . .
C3 C4 C24 122.3(3) . .
C5 C4 C24 121.8(3) . .
C6 C5 C4 123.1(3) . .
C5 C6 C1 119.7(3) . .
C5 C6 C7 121.8(3) . .
C1 C6 C7 118.4(2) . .
C6 C7 C8 112.0(2) . .
C6 C7 C36 113.4(2) . .
C8 C7 C36 109.8(2) . .
C9 C8 C13 116.8(3) . .
C9 C8 C7 120.6(2) . .
C13 C8 C7 122.4(2) . .
C8 C9 C10 123.5(3) . .
C9 C10 C11 116.6(3) . .
C9 C10 C28 120.7(3) . .
C11 C10 C28 122.6(3) . .
C12 C11 C10 124.4(3) . .
C11 C12 C13 115.0(3) . .
C11 C12 C32 119.5(3) . .
C13 C12 C32 125.5(3) . .
C12 C13 C8 123.6(3) . .
C12 C13 O2 120.0(2) . .
C8 C13 O2 116.2(2) . .
C15 C14 C19 120.6(3) . .
C15 C14 S1 118.2(3) . .
C19 C14 S1 121.1(2) . .
C16 C15 C14 119.6(4) . .
C15 C16 C17 121.6(4) . .
C16 C17 C18 118.3(4) . .
C16 C17 C37 120.3(4) . .
C18 C17 C37 121.4(5) . .
C19 C18 C17 121.6(4) . .
C18 C19 C14 118.3(3) . .
C21 C20 C23 109.2(4) . .
C21 C20 C2 109.8(4) . .
C23 C20 C2 111.2(3) . .
C21 C20 C22 106.7(4) . .
C23 C20 C22 107.3(4) . .
C2 C20 C22 112.4(3) . .
C27 C24 C26 108.2(9) . .
C27 C24 C25 104.6(11) . .
C26 C24 C25 103.9(9) . .
C27 C24 C4 113.0(4) . .
C26 C24 C4 115.5(4) . .
C25 C24 C4 110.7(4) . .
C30 C28 C31 107.7(8) . .
C30 C28 C29 109.6(8) . .
C31 C28 C29 105.6(7) . .
C30 C28 C10 109.7(4) . .
C31 C28 C10 111.4(4) . .
C29 C28 C10 112.5(4) . .
C35 C32 C33 107.8(3) . .
C35 C32 C12 113.0(3) . .
C33 C32 C12 110.6(3) . .
C35 C32 C34 110.1(3) . .
C33 C32 C34 107.8(3) . .
C12 C32 C34 107.5(3) . .
O5 C38 C39 114.4(3) . .
C44 C39 C40 117.6(4) . .
C44 C39 C38 122.4(3) . .
C40 C39 C38 119.9(4) . .
C41 C40 C39 120.6(5) . .
C42 C41 C40 121.5(6) . .
C41 C42 C43 118.6(5) . .
C42 C43 C44 121.0(5) . .
C39 C44 C43 120.7(4) . .
C54 C45 C53 125.6(15) . .
C54 C45 C46 68.2(12) . .
C53 C45 C46 58.8(11) . .
C53 C46 C51 165.3(18) . .
C53 C46 C45 60.6(11) . .
C51 C46 C45 114.4(17) . .
C53 C46 C52 117.7(17) . .
C51 C46 C52 61.7(12) . .
C45 C46 C52 160.5(17) . .
C53 C46 C47 64.3(12) . .
C51 C46 C47 114.8(16) . .
C45 C46 C47 122.8(17) . .
C52 C46 C47 53.7(10) . .
C53 C46 C54 113.1(16) . .
C51 C46 C54 60.9(12) . .
C45 C46 C54 53.6(10) . .
C52 C46 C54 119.8(18) . .
C47 C46 C54 155.0(16) . .
C52 C47 C46 63.0(11) . .
C52 C47 C53 117.0(12) . .
C46 C47 C53 54.3(10) . .
C52 C47 C48 58.7(10) . .
C46 C47 C48 121.6(13) . .
C53 C47 C48 175.2(13) . .
C49 C48 C52 67.5(14) . .
C49 C48 C47 117.4(17) . .
C52 C48 C47 50.9(10) . .
C48 C49 C50 121.2(19) . .
C48 C49 C52 60.6(12) . .
C50 C49 C52 61.1(13) . .
C49 C50 C52 63.1(14) . .
C49 C50 C51 117.1(19) . .
C52 C50 C51 55.6(12) . .
C46 C51 C52 61.8(12) . .
C46 C51 C54 64.0(11) . .
C52 C51 C54 122.9(13) . .
C46 C51 C50 114.5(16) . .
C52 C51 C50 58.9(12) . .
C54 C51 C50 172.2(15) . .
C47 C52 C51 119.0(14) . .
C47 C52 C46 63.3(11) . .
C51 C52 C46 56.4(11) . .
C47 C52 C48 70.5(13) . .
C51 C52 C48 169.1(17) . .
C46 C52 C48 133.6(18) . .
C47 C52 C50 162.5(17) . .
C51 C52 C50 65.5(14) . .
C46 C52 C50 115.6(18) . .
C48 C52 C50 107.3(17) . .
C47 C52 C49 121.3(16) . .
C51 C52 C49 119.6(15) . .
C46 C52 C49 166.8(16) . .
C48 C52 C49 51.9(11) . .
C50 C52 C49 55.8(12) . .
C45 C53 C46 60.7(11) . .
C45 C53 C47 120.0(13) . .
C46 C53 C47 61.3(10) . .
C45 C54 C51 113.2(14) . .
C45 C54 C46 58.1(11) . .
C51 C54 C46 55.1(10) . .
C56 C55 C58 51.1(10) . .
C56 C55 C60 102.9(14) . .
C58 C55 C60 52.8(10) . .
C56 C55 C57 17.1(9) . .
C58 C55 C57 34.0(8) . .
C60 C55 C57 86.2(10) . .
C57 C56 C55 142.0(19) . .
C57 C56 C58 74.8(15) . .
C55 C56 C58 67.2(13) . .
C57 C56 C59 3.0(10) . 2_565
C55 C56 C59 140.7(15) . 2_565
C58 C56 C59 73.5(14) . 2_565
C59 C57 C56 172(2) 2_565 .
C59 C57 C58 121(2) 2_565 .
C56 C57 C58 55.2(12) . .
C59 C57 C60 8.5(15) 2_565 2_565
C56 C57 C60 169.0(15) . 2_565
C58 C57 C60 114.1(12) . 2_565
C59 C57 C58 51.5(15) 2_565 2_565
C56 C57 C58 123.9(15) . 2_565
C58 C57 C58 70.0(11) . 2_565
C60 C57 C58 45.1(7) 2_565 2_565
C59 C57 C55 155.1(19) 2_565 .
C56 C57 C55 20.9(11) . .
C58 C57 C55 34.3(8) . .
C60 C57 C55 148.4(10) 2_565 .
C58 C57 C55 103.7(10) 2_565 .
C56 C58 C57 50.0(11) . .
C56 C58 C55 61.7(12) . .
C57 C58 C55 111.7(15) . .
C56 C58 C60 134.9(19) . .
C57 C58 C60 166.3(15) . .
C55 C58 C60 75.1(14) . .
C56 C58 C59 169.0(15) . .
C57 C58 C59 131.5(13) . .
C55 C58 C59 115.5(15) . .
C60 C58 C59 40.5(9) . .
C56 C58 C59 69.4(14) . 2_565
C57 C58 C59 19.5(7) . 2_565
C55 C58 C59 131.0(15) . 2_565
C60 C58 C59 150.6(14) . 2_565
C59 C58 C59 112.1(10) . 2_565
C56 C58 C58 116.6(19) . 2_565
C57 C58 C58 67.7(12) . 2_565
C55 C58 C58 169.3(15) . 2_565
C60 C58 C58 103.4(15) . 2_565
C59 C58 C58 63.9(10) . 2_565
C59 C58 C58 48.2(8) 2_565 2_565
C56 C58 C57 157.5(16) . 2_565
C57 C58 C57 110.0(11) . 2_565
C55 C58 C57 136.8(15) . 2_565
C60 C58 C57 61.8(11) . 2_565
C59 C58 C57 21.6(6) . 2_565
C59 C58 C57 90.6(8) 2_565 2_565
C58 C58 C57 42.4(7) 2_565 2_565
C57 C59 C60 165(3) 2_565 .
C57 C59 C58 106.9(18) 2_565 .
C60 C59 C58 62.1(13) . .
C57 C59 C58 39.2(14) 2_565 2_565
C60 C59 C58 128.2(16) . 2_565
C58 C59 C58 67.9(10) . 2_565
C57 C59 C56 4.6(15) 2_565 2_565
C60 C59 C56 165.1(17) . 2_565
C58 C59 C56 104.3(11) . 2_565
C58 C59 C56 37.1(7) 2_565 2_565
C59 C60 C58 77.4(16) . .
C59 C60 C55 129.6(19) . .
C58 C60 C55 52.2(10) . .
C59 C60 C57 6.0(11) . 2_565
C58 C60 C57 73.1(12) . 2_565
C55 C60 C57 125.2(13) . 2_565

loop_
_geom_bond_atom_site_label_1
_geom_bond_atom_site_label_2
_geom_bond_distance
_geom_bond_site_symmetry_2
Mg1 O1 1.831(2) .
Mg1 O5 1.925(2) 2_666
Mg1 O5 1.946(2) .
Mg1 O3 2.009(2) .
Mg1 Mg1 2.8619(18) 2_666
S1 O4 1.415(2) .
S1 O3 1.431(2) .
S1 O2 1.573(2) .
S1 C14 1.736(3) .
O1 C1 1.332(3) .
O2 C13 1.441(3) .
O5 C38 1.408(4) .
O5 Mg1 1.925(2) 2_666
C1 C6 1.401(4) .
C1 C2 1.410(4) .
C2 C3 1.396(4) .
C2 C20 1.524(4) .
C3 C4 1.384(4) .
C4 C5 1.387(4) .
C4 C24 1.520(4) .
C5 C6 1.377(4) .
C6 C7 1.525(4) .
C7 C8 1.528(4) .
C7 C36 1.531(4) .
C8 C9 1.373(4) .
C8 C13 1.400(4) .
C9 C10 1.372(4) .
C10 C11 1.398(4) .
C10 C28 1.530(4) .
C11 C12 1.381(4) .
C12 C13 1.398(4) .
C12 C32 1.553(4) .
C14 C15 1.370(4) .
C14 C19 1.410(5) .
C15 C16 1.371(5) .
C16 C17 1.377(6) .
C17 C18 1.393(6) .
C17 C37 1.518(6) .
C18 C19 1.369(5) .
C20 C21 1.502(7) .
C20 C23 1.511(5) .
C20 C22 1.546(5) .
C24 C27 1.357(9) .
C24 C26 1.359(8) .
C24 C25 1.390(10) .
C28 C30 1.423(8) .
C28 C31 1.456(8) .
C28 C29 1.486(8) .
C32 C35 1.533(6) .
C32 C33 1.532(5) .
C32 C34 1.557(5) .
C38 C39 1.491(5) .
C39 C44 1.363(5) .
C39 C40 1.373(5) .
C40 C41 1.368(8) .
C41 C42 1.347(8) .
C42 C43 1.345(8) .
C43 C44 1.385(6) .
C45 C54 1.272(17) .
C45 C53 1.340(16) .
C45 C46 1.342(19) .
C46 C53 1.32(2) .
C46 C51 1.34(2) .
C46 C52 1.42(2) .
C46 C47 1.421(19) .
C46 C54 1.47(2) .
C47 C52 1.282(17) .
C47 C53 1.459(15) .
C47 C48 1.56(2) .
C48 C49 1.27(2) .
C48 C52 1.41(2) .
C49 C50 1.39(2) .
C49 C52 1.50(2) .
C50 C52 1.47(3) .
C50 C51 1.56(3) .
C51 C52 1.416(18) .
C51 C54 1.426(16) .
C55 C56 1.214(18) .
C55 C58 1.271(16) .
C55 C60 1.56(2) .
C55 C57 2.10(2) .
C56 C57 1.001(17) .
C56 C58 1.073(17) .
C56 C59 1.66(2) 2_565
C57 C59 0.666(14) 2_565
C57 C58 1.261(17) .
C57 C60 1.59(2) 2_565
C57 C58 1.731(18) 2_565
C58 C60 1.282(19) .
C58 C59 1.416(16) .
C58 C59 1.705(19) 2_565
C58 C58 1.76(3) 2_565
C58 C57 1.731(18) 2_565
C59 C57 0.666(14) 2_565
C59 C60 0.942(17) .
C59 C58 1.705(19) 2_565
C59 C56 1.66(2) 2_565
C60 C57 1.59(2) 2_565
